data_4508163
loop_
_publ_author_name
'da Silva, Cec\'ilia C. P.'
'de Oliveira, Rebeka'
'Tenorio, Juan C.'
'Honorato, Sara B.'
'Ayala, Alejandro P.'
'Ellena, Javier'

_publ_section_title
;
 The Continuum in 5-Fluorocytosine. Toward Salt Formation
;
_journal_issue 10
_journal_name_full 'Crystal Growth &amp; Design'
_journal_page_first 4315
_journal_paper_doi 10.1021/cg400662n
_journal_volume 13
_journal_year 2013
_chemical_formula_moiety 'C5 H5 F N3 O3'
_chemical_formula_sum 'C5 H5 F N3 O3'
_chemical_formula_weight 174.12
_chemical_name_common 'oxalate of 5-FC'
_chemical_name_systematic
;
 ?
;
_space_group_IT_number 14
_symmetry_cell_setting monoclinic
_symmetry_space_group_name_Hall '-P 2ybc'
_symmetry_space_group_name_H-M 'P 1 21/c 1'
_atom_sites_solution_hydrogens geom
_atom_sites_solution_primary direct
_atom_sites_solution_secondary difmap
_audit_creation_method SHELXL-97
_cell_angle_alpha 90
_cell_angle_beta 92.206(3)
_cell_angle_gamma 90
_cell_formula_units_Z 4
_cell_length_a 5.2610(2)
_cell_length_b 15.1970(6)
_cell_length_c 7.8840(3)
_cell_measurement_reflns_used 1315
_cell_measurement_temperature 100.0(2)
_cell_measurement_theta_max 26.373
_cell_measurement_theta_min 2.91
_cell_volume 629.87(4)
_computing_cell_refinement 'HKL Scalepack (Otwinowski & Minor 1997)'
_computing_data_collection 'Collect (Bruker AXS BV, 1997-2004)'
_computing_data_reduction 'HKL Denzo and Scalepack (Otwinowski & Minor 1997)'
_computing_molecular_graphics 'Ortep (Johnson, 1976)'
_computing_structure_refinement 'SHELXL-97 (Sheldrick, 2008)'
_diffrn_ambient_temperature 100.0(2)
_diffrn_detector_area_resol_mean 9
_diffrn_measured_fraction_theta_full 0.992
_diffrn_measured_fraction_theta_max 0.992
_diffrn_measurement_device_type KappaCCD
_diffrn_measurement_method CCD
_diffrn_radiation_monochromator graphite
_diffrn_radiation_type MoK\a
_diffrn_radiation_wavelength 0.71073
_diffrn_reflns_av_R_equivalents 0.0298
_diffrn_reflns_av_unetI/netI 0.0413
_diffrn_reflns_limit_h_max 6
_diffrn_reflns_limit_h_min -6
_diffrn_reflns_limit_k_max 18
_diffrn_reflns_limit_k_min -18
_diffrn_reflns_limit_l_max 9
_diffrn_reflns_limit_l_min -9
_diffrn_reflns_number 2467
_diffrn_reflns_theta_full 26.42
_diffrn_reflns_theta_max 26.42
_diffrn_reflns_theta_min 3.73
_exptl_absorpt_coefficient_mu 0.17
_exptl_absorpt_correction_type none
_exptl_crystal_density_diffrn 1.836
_exptl_crystal_density_method 'not measured'
_exptl_crystal_F_000 356
_exptl_crystal_size_max 0.27
_exptl_crystal_size_mid 0.08
_exptl_crystal_size_min 0.06
_refine_diff_density_max 0.351
_refine_diff_density_min -0.288
_refine_diff_density_rms 0.067
_refine_ls_extinction_method none
_refine_ls_goodness_of_fit_ref 1.046
_refine_ls_hydrogen_treatment constr
_refine_ls_matrix_type full
_refine_ls_number_parameters 109
_refine_ls_number_reflns 1287
_refine_ls_number_restraints 0
_refine_ls_restrained_S_all 1.046
_refine_ls_R_factor_all 0.0648
_refine_ls_R_factor_gt 0.0466
_refine_ls_shift/su_max 0
_refine_ls_shift/su_mean 0
_refine_ls_structure_factor_coef Fsqd
_refine_ls_weighting_details 'calc w=1/[\s^2^(Fo^2^)+(0.0908P)^2^+0.0000P] where P=(Fo^2^+2Fc^2^)/3'
_refine_ls_weighting_scheme calc
_refine_ls_wR_factor_ref 0.136
_reflns_number_gt 983
_reflns_number_total 1287
_reflns_threshold_expression >2\s(I)
_cod_data_source_file cg400662n_si_002.cif
_cod_data_source_block OXALATE
_cod_original_sg_symbol_H-M P21/c
_cod_database_code 4508163

loop_
_symmetry_equiv_pos_as_xyz
'x, y, z'
'-x, y+1/2, -z+1/2'
'-x, -y, -z'
'x, -y-1/2, z-1/2'

loop_
_atom_site_label
_atom_site_fract_x
_atom_site_fract_y
_atom_site_fract_z
_atom_site_U_iso_or_equiv
_atom_site_adp_type
_atom_site_calc_flag
_atom_site_refinement_flags
_atom_site_occupancy
_atom_site_type_symbol
C2 0.0471(3) 0.25710(12) 0.2499(2) 0.0240(5) Uani d . 1 C
C4 0.1772(3) 0.10761(13) 0.1846(2) 0.0228(4) Uani d . 1 C
C5 0.3835(3) 0.14393(12) 0.0987(2) 0.0229(4) Uani d . 1 C
C6 0.4161(3) 0.23120(13) 0.0872(2) 0.0235(4) Uani d . 1 C
H6 0.5527 0.2539 0.0298 0.028 Uiso calc R 1 H
F51 0.5485(2) 0.08647(7) 0.03188(14) 0.0310(4) Uani d . 1 F
N1 0.2483(3) 0.28637(11) 0.15988(18) 0.0245(4) Uani d . 1 N
H1 0.2663 0.3492 0.1508 0.037 Uiso d R 1 H
N3 0.0213(3) 0.16594(10) 0.25734(19) 0.0228(4) Uani d . 1 N
H3 -0.1209 0.1453 0.3179 0.034 Uiso d R 1 H
N41 0.1358(3) 0.02275(10) 0.19796(19) 0.0255(4) Uani d . 1 N
H41B 0.2559 -0.0147 0.1438 0.038 Uiso d R 1 H
H41A -0.0263 -0.0004 0.2639 0.038 Uiso d R 1 H
O21 -0.1003(2) 0.30540(9) 0.32102(16) 0.0293(4) Uani d . 1 O
C7 0.6078(3) 0.01849(12) 0.4453(2) 0.0232(5) Uani d . 1 C
O4 0.7366(2) -0.03676(8) 0.36612(17) 0.0300(4) Uani d . 1 O
O3 0.6363(2) 0.10016(8) 0.44227(15) 0.0260(4) Uani d . 1 O

loop_
_atom_site_aniso_label
_atom_site_aniso_U_11
_atom_site_aniso_U_22
_atom_site_aniso_U_33
_atom_site_aniso_U_12
_atom_site_aniso_U_13
_atom_site_aniso_U_23
C2 0.0227(9) 0.0244(10) 0.0249(10) 0.0003(7) -0.0003(7) -0.0004(7)
C4 0.0220(9) 0.0247(10) 0.0215(9) -0.0002(7) 0.0007(7) 0.0007(7)
C5 0.0205(9) 0.0240(10) 0.0247(9) 0.0016(7) 0.0061(7) -0.0021(7)
C6 0.0229(9) 0.0244(10) 0.0236(10) -0.0008(8) 0.0051(7) 0.0006(7)
F51 0.0305(6) 0.0235(7) 0.0403(7) 0.0005(5) 0.0164(5) -0.0025(5)
N1 0.0245(8) 0.0210(8) 0.0283(8) -0.0005(6) 0.0042(6) 0.0009(6)
N3 0.0206(8) 0.0224(9) 0.0257(8) -0.0006(6) 0.0048(6) 0.0006(6)
N41 0.0264(8) 0.0205(9) 0.0300(9) -0.0012(6) 0.0076(6) -0.0007(6)
O21 0.0278(8) 0.0251(8) 0.0354(8) 0.0032(6) 0.0057(6) -0.0020(6)
C7 0.0219(9) 0.0219(10) 0.0260(9) -0.0003(7) 0.0023(7) 0.0021(7)
O4 0.0305(8) 0.0211(8) 0.0393(8) -0.0004(6) 0.0145(6) -0.0010(6)
O3 0.0265(7) 0.0201(8) 0.0320(8) -0.0011(6) 0.0068(6) 0.0009(5)

loop_
_atom_type_symbol
_atom_type_description
_atom_type_scat_dispersion_real
_atom_type_scat_dispersion_imag
_atom_type_scat_source
C C 0.0033 0.0016 'International Tables Vol C Tables 4.2.6.8 and 6.1.1.4'
H H 0 0 'International Tables Vol C Tables 4.2.6.8 and 6.1.1.4'
F F 0.0171 0.0103 'International Tables Vol C Tables 4.2.6.8 and 6.1.1.4'
N N 0.0061 0.0033 'International Tables Vol C Tables 4.2.6.8 and 6.1.1.4'
O O 0.0106 0.006 'International Tables Vol C Tables 4.2.6.8 and 6.1.1.4'

loop_
_geom_angle_atom_site_label_1
_geom_angle_atom_site_label_2
_geom_angle_atom_site_label_3
_geom_angle
_geom_angle_site_symmetry_3
O21 C2 N1 124.05(17) .
O21 C2 N3 120.92(16) .
N1 C2 N3 115.03(15) .
N41 C4 N3 120.36(16) .
N41 C4 C5 123.71(17) .
N3 C4 C5 115.93(17) .
C6 C5 F51 121.75(15) .
C6 C5 C4 121.44(16) .
F51 C5 C4 116.80(16) .
C5 C6 N1 119.61(16) .
C5 C6 H6 120.2 .
N1 C6 H6 120.2 .
C6 N1 C2 123.01(16) .
C6 N1 H1 120.8 .
C2 N1 H1 116.2 .
C4 N3 C2 124.95(15) .
C4 N3 H3 119.8 .
C2 N3 H3 115.3 .
C4 N41 H41B 115.5 .
C4 N41 H41A 119.9 .
H41B N41 H41A 124.6 .
O3 C7 O4 125.79(16) .
O3 C7 C7 117.36(19) 3_656
O4 C7 C7 116.84(19) 3_656

loop_
_geom_bond_atom_site_label_1
_geom_bond_atom_site_label_2
_geom_bond_site_symmetry_2
_geom_bond_distance
C2 O21 . 1.220(2)
C2 N1 . 1.371(2)
C2 N3 . 1.393(3)
C4 N41 . 1.313(3)
C4 N3 . 1.350(2)
C4 C5 . 1.413(2)
C5 C6 . 1.341(3)
C5 F51 . 1.353(2)
C6 N1 . 1.360(2)
C6 H6 . 0.93
N1 H1 . 0.9627
N3 H3 . 0.956
N41 H41B . 0.9623
N41 H41A . 1.075
C7 O3 . 1.251(2)
C7 O4 . 1.260(2)
C7 C7 3_656 1.556(3)

loop_
_geom_torsion_atom_site_label_1
_geom_torsion_atom_site_label_2
_geom_torsion_atom_site_label_3
_geom_torsion_atom_site_label_4
_geom_torsion
N41 C4 C5 C6 179.32(17)
N3 C4 C5 C6 -1.8(3)
N41 C4 C5 F51 -1.9(3)
N3 C4 C5 F51 176.98(14)
F51 C5 C6 N1 -178.45(15)
C4 C5 C6 N1 0.2(3)
C5 C6 N1 C2 1.8(2)
O21 C2 N1 C6 177.35(17)
N3 C2 N1 C6 -2.0(2)
N41 C4 N3 C2 -179.54(16)
C5 C4 N3 C2 1.5(2)
O21 C2 N3 C4 -179.07(17)
N1 C2 N3 C4 0.3(2)
